data_4301822
loop_
_publ_author_name
'Chengfu Pi'
'Li Wan'
'Weiping Liu'
'Zaifu Pan'
'Haoyu Wu'
'Yunhua Wang'
'Wenjun Zheng'
'Linhong Weng'
'Zhenxia Chen'
'Limin Wu'

_publ_section_title
;
1,2,4-Diazaphospholide Complexes of Barium: Mechanism of Formation and
Crystallographic Characterization
;
_journal_name_full 'Inorganic Chemistry'
_journal_page_first 2967
_journal_page_last 2975
_journal_paper_doi 10.1021/ic802157g
_journal_volume 48
_journal_year 2009
_chemical_formula_sum 'C16 H28 Ba N4 O6 P2'
_chemical_formula_weight 571.70
_chemical_name_systematic
; 
 ? 
;
_space_group_IT_number 2
_symmetry_cell_setting triclinic
_symmetry_space_group_name_Hall '-P 1'
_symmetry_space_group_name_H-M 'P -1'
_atom_sites_solution_hydrogens geom
_atom_sites_solution_primary direct
_atom_sites_solution_secondary difmap
_audit_creation_method SHELXL-97
_cell_angle_alpha 75.072(8)
_cell_angle_beta 73.752(7)
_cell_angle_gamma 74.300(8)
_cell_formula_units_Z 2
_cell_length_a 9.980(7)
_cell_length_b 10.186(7)
_cell_length_c 13.325(9)
_cell_measurement_reflns_used 3727
_cell_measurement_temperature 293(2)
_cell_measurement_theta_max 24899
_cell_measurement_theta_min 2.698
_cell_volume 1227.5(15)
_computing_cell_refinement 'Bruker SMART'
_computing_data_collection 'Bruker SMART'
_computing_data_reduction 'Bruker SHELXTL'
_computing_molecular_graphics 'Bruker SHELXTL'
_computing_publication_material 'Bruker SHELXTL'
_computing_structure_refinement 'SHELXL-97 (Sheldrick, 1997)'
_computing_structure_solution 'SHELXS-97 (Sheldrick, 1990)'
_diffrn_ambient_temperature 293(2)
_diffrn_measured_fraction_theta_full 0.968
_diffrn_measured_fraction_theta_max 0.968
_diffrn_measurement_device_type 'CCD area detector'
_diffrn_measurement_method 'phi and omega scans'
_diffrn_radiation_monochromator graphite
_diffrn_radiation_source 'fine-focus sealed tube'
_diffrn_radiation_type MoK\a
_diffrn_radiation_wavelength 0.71073
_diffrn_reflns_av_R_equivalents 0.0590
_diffrn_reflns_av_sigmaI/netI 0.0433
_diffrn_reflns_limit_h_max 11
_diffrn_reflns_limit_h_min -11
_diffrn_reflns_limit_k_max 11
_diffrn_reflns_limit_k_min -12
_diffrn_reflns_limit_l_max 15
_diffrn_reflns_limit_l_min -15
_diffrn_reflns_number 4983
_diffrn_reflns_theta_full 25.00
_diffrn_reflns_theta_max 25.00
_diffrn_reflns_theta_min 1.62
_exptl_absorpt_coefficient_mu 1.783
_exptl_absorpt_correction_T_max 0.8145
_exptl_absorpt_correction_T_min 0.7758
_exptl_absorpt_correction_type multi-scan
_exptl_absorpt_process_details sadabs
_exptl_crystal_colour colorless
_exptl_crystal_density_diffrn 1.547
_exptl_crystal_density_method 'not measured'
_exptl_crystal_description prism
_exptl_crystal_F_000 572
_exptl_crystal_size_max 0.15
_exptl_crystal_size_mid 0.15
_exptl_crystal_size_min 0.12
_refine_diff_density_max 1.834
_refine_diff_density_min -1.218
_refine_diff_density_rms 0.166
_refine_ls_extinction_method none
_refine_ls_goodness_of_fit_ref 1.092
_refine_ls_hydrogen_treatment constr
_refine_ls_matrix_type full
_refine_ls_number_parameters 262
_refine_ls_number_reflns 4185
_refine_ls_number_restraints 18
_refine_ls_restrained_S_all 1.098
_refine_ls_R_factor_all 0.0762
_refine_ls_R_factor_gt 0.0697
_refine_ls_shift/su_max 0.001
_refine_ls_shift/su_mean 0.000
_refine_ls_structure_factor_coef Fsqd
_refine_ls_weighting_details 'calc w=1/[\s^2^(Fo^2^)+(0.1283P)^2^+5.8602P] where P=(Fo^2^+2Fc^2^)/3'
_refine_ls_weighting_scheme calc
_refine_ls_wR_factor_gt 0.2207
_refine_ls_wR_factor_ref 0.2247
_reflns_number_gt 3687
_reflns_number_total 4185
_reflns_threshold_expression >2sigma(I)
_cod_data_source_file ic802157g_si_003.cif
_cod_data_source_block f80522a
_cod_depositor_comments
;
The following automatic conversions were performed:
'_symmetry_cell_setting' value 'Triclinic' changed to 'triclinic'
according to '/home/saulius/struct/CIF-dictionaries/cif_core.dic'
dictionary named 'cif_core.dic' version 2.4.1 from 2010-06-29.

Automatic conversion script
Id: cif_fix_enum 1527 2010-12-29 10:47:43Z saulius 
;
_cod_original_cell_volume 1227.5(14)
_cod_database_code 4301822

loop_
_symmetry_equiv_pos_as_xyz
'x, y, z'
'-x, -y, -z'

loop_
_atom_site_label
_atom_site_type_symbol
_atom_site_fract_x
_atom_site_fract_y
_atom_site_fract_z
_atom_site_U_iso_or_equiv
_atom_site_adp_type
_atom_site_occupancy
_atom_site_symmetry_multiplicity
_atom_site_calc_flag
_atom_site_refinement_flags
_atom_site_disorder_assembly
_atom_site_disorder_group
Ba1 Ba 0.70438(6) 0.82673(6) 0.73101(4) 0.0586(3) Uani 1 1 d . . .
P1 P 0.9568(4) 1.1275(4) 0.8504(3) 0.0855(10) Uani 1 1 d . . .
P2 P 0.4006(5) 0.5131(4) 0.6839(4) 0.1018(13) Uani 1 1 d . . .
N1 N 0.7961(11) 1.0483(10) 0.7648(8) 0.071(2) Uani 1 1 d . . .
N2 N 0.8772(12) 0.9292(11) 0.8086(10) 0.085(3) Uani 1 1 d . . .
N3 N 0.4843(12) 0.7038(11) 0.7313(8) 0.077(3) Uani 1 1 d . . .
N4 N 0.6005(12) 0.6392(13) 0.6668(11) 0.092(3) Uani 1 1 d . . .
O1 O 0.5204(11) 1.0590(9) 0.6483(8) 0.087(2) Uani 1 1 d . . .
O2 O 0.7860(12) 0.9647(11) 0.5222(6) 0.094(3) Uani 1 1 d . . .
O3 O 0.9373(12) 0.7011(13) 0.5894(12) 0.115(4) Uani 1 1 d . . .
O4 O 0.8979(17) 0.5869(14) 0.7995(16) 0.137(4) Uani 1 1 d U . .
O5 O 0.6313(17) 0.6864(13) 0.9396(9) 0.126(4) Uani 1 1 d . . .
O6 O 0.4694(11) 0.9477(12) 0.8707(9) 0.099(3) Uani 1 1 d . . .
C1 C 0.9640(15) 0.9548(15) 0.8573(13) 0.093(4) Uani 1 1 d . . .
H1A H 1.0249 0.8838 0.8930 0.112 Uiso 1 1 calc R . .
C2 C 0.8255(13) 1.1580(13) 0.7806(9) 0.072(3) Uani 1 1 d . . .
H2A H 0.7784 1.2476 0.7555 0.087 Uiso 1 1 calc R . .
C3 C 0.5731(17) 0.5397(15) 0.6349(14) 0.099(5) Uani 1 1 d . . .
H3A H 0.6417 0.4870 0.5890 0.119 Uiso 1 1 calc R . .
C4 C 0.3717(17) 0.6499(13) 0.7455(11) 0.085(3) Uani 1 1 d . . .
H4A H 0.2828 0.6841 0.7863 0.102 Uiso 1 1 calc R . .
C5 C 0.593(2) 1.1484(16) 0.5615(16) 0.117(6) Uani 1 1 d . . .
H5A H 0.6523 1.1878 0.5867 0.140 Uiso 1 1 calc R . .
H5B H 0.5233 1.2242 0.5315 0.140 Uiso 1 1 calc R . .
C6 C 0.681(2) 1.069(2) 0.4790(13) 0.118(6) Uani 1 1 d . . .
H6A H 0.6223 1.0275 0.4550 0.141 Uiso 1 1 calc R . .
H6B H 0.7267 1.1307 0.4182 0.141 Uiso 1 1 calc R . .
C7 C 0.876(3) 0.883(2) 0.4495(13) 0.140(8) Uani 1 1 d . . .
H7A H 0.9181 0.9421 0.3857 0.168 Uiso 1 1 calc R . .
H7B H 0.8197 0.8336 0.4293 0.168 Uiso 1 1 calc R . .
C8 C 0.985(2) 0.785(3) 0.4939(15) 0.141(8) Uani 1 1 d . . .
H8A H 1.0410 0.7272 0.4430 0.170 Uiso 1 1 calc R . .
H8B H 1.0481 0.8357 0.5048 0.170 Uiso 1 1 calc R . .
C9 C 1.033(3) 0.593(3) 0.634(2) 0.158(9) Uani 1 1 d U . .
H9A H 1.0759 0.5311 0.5833 0.189 Uiso 1 1 calc R . .
H9B H 1.1083 0.6307 0.6406 0.189 Uiso 1 1 calc R . .
C10 C 0.985(2) 0.517(2) 0.7274(18) 0.128(7) Uani 1 1 d . . .
H10A H 0.9351 0.4540 0.7162 0.154 Uiso 1 1 calc R . .
H10B H 1.0660 0.4607 0.7559 0.154 Uiso 1 1 calc R . .
C11 C 0.836(4) 0.508(2) 0.892(2) 0.170(11) Uani 1 1 d . . .
H11A H 0.9105 0.4346 0.9185 0.204 Uiso 1 1 calc R . .
H11B H 0.7721 0.4634 0.8758 0.204 Uiso 1 1 calc R . .
C12 C 0.756(4) 0.588(3) 0.9758(17) 0.190(13) Uani 1 1 d . . .
H12A H 0.8169 0.6384 0.9890 0.227 Uiso 1 1 calc R . .
H12B H 0.7240 0.5253 1.0416 0.227 Uiso 1 1 calc R . .
C13 C 0.541(4) 0.769(3) 1.0066(16) 0.168(11) Uani 1 1 d . . .
H13A H 0.5926 0.8287 1.0198 0.202 Uiso 1 1 calc R . .
H13B H 0.5061 0.7115 1.0743 0.202 Uiso 1 1 calc R . .
C14 C 0.425(3) 0.851(3) 0.9653(19) 0.150(10) Uani 1 1 d . . .
H14A H 0.3592 0.9017 1.0183 0.180 Uiso 1 1 calc R . .
H14B H 0.3756 0.7920 0.9494 0.180 Uiso 1 1 calc R . .
C15 C 0.3627(18) 1.038(2) 0.8105(17) 0.124(7) Uani 1 1 d . . .
H15A H 0.3224 0.9811 0.7838 0.149 Uiso 1 1 calc R . .
H15B H 0.2858 1.0893 0.8579 0.149 Uiso 1 1 calc R . .
C16 C 0.425(2) 1.133(2) 0.7242(19) 0.124(6) Uani 1 1 d U . .
H16A H 0.3518 1.2004 0.6925 0.149 Uiso 1 1 calc R . .
H16B H 0.4761 1.1826 0.7491 0.149 Uiso 1 1 calc R . .

loop_
_atom_site_aniso_label
_atom_site_aniso_U_11
_atom_site_aniso_U_22
_atom_site_aniso_U_33
_atom_site_aniso_U_23
_atom_site_aniso_U_13
_atom_site_aniso_U_12
Ba1 0.0636(4) 0.0695(4) 0.0450(4) -0.0111(3) -0.0097(2) -0.0208(3)
P1 0.084(2) 0.113(3) 0.079(2) -0.0335(19) -0.0229(17) -0.0338(19)
P2 0.120(3) 0.075(2) 0.130(4) -0.022(2) -0.042(3) -0.035(2)
N1 0.073(6) 0.086(6) 0.066(6) -0.025(5) -0.018(4) -0.027(5)
N2 0.090(7) 0.085(7) 0.096(8) -0.014(6) -0.040(6) -0.029(6)
N3 0.089(7) 0.084(6) 0.068(6) -0.024(5) -0.013(5) -0.031(5)
N4 0.074(6) 0.108(8) 0.105(9) -0.048(7) -0.017(6) -0.017(6)
O1 0.103(6) 0.080(5) 0.089(6) -0.014(5) -0.045(5) -0.012(5)
O2 0.125(7) 0.129(7) 0.043(4) -0.012(4) -0.009(4) -0.067(6)
O3 0.079(6) 0.121(8) 0.146(11) -0.060(8) 0.002(6) -0.020(6)
O4 0.134(8) 0.108(7) 0.184(9) -0.032(7) -0.056(7) -0.028(6)
O5 0.191(13) 0.121(9) 0.067(6) -0.002(6) -0.019(7) -0.063(9)
O6 0.085(6) 0.133(8) 0.093(7) -0.065(6) 0.003(5) -0.029(6)
C1 0.085(9) 0.104(10) 0.101(10) -0.018(8) -0.048(8) -0.010(7)
C2 0.079(7) 0.088(8) 0.051(6) -0.018(5) -0.012(5) -0.017(6)
C3 0.100(10) 0.096(9) 0.121(13) -0.057(9) -0.037(9) -0.005(8)
C4 0.103(10) 0.082(8) 0.072(8) -0.011(6) -0.017(7) -0.030(7)
C5 0.161(16) 0.093(10) 0.119(14) 0.028(10) -0.083(14) -0.055(11)
C6 0.158(16) 0.144(14) 0.078(10) 0.029(10) -0.066(11) -0.082(13)
C7 0.21(2) 0.158(17) 0.050(8) -0.025(10) 0.019(11) -0.082(17)
C8 0.135(16) 0.19(2) 0.069(10) -0.026(12) 0.031(11) -0.041(15)
C9 0.150(12) 0.159(11) 0.156(12) -0.037(9) -0.034(9) -0.015(9)
C10 0.107(13) 0.119(13) 0.124(16) -0.012(12) -0.007(11) 0.002(10)
C11 0.24(3) 0.117(16) 0.14(2) -0.002(15) -0.06(2) -0.018(18)
C12 0.32(4) 0.140(18) 0.087(14) 0.032(13) -0.09(2) -0.01(2)
C13 0.25(3) 0.16(2) 0.064(11) -0.029(12) -0.004(15) -0.02(2)
C14 0.153(19) 0.18(2) 0.113(16) -0.080(16) 0.061(14) -0.082(17)
C15 0.086(10) 0.171(17) 0.147(17) -0.111(15) -0.032(11) 0.003(11)
C16 0.123(9) 0.111(9) 0.147(10) -0.048(8) -0.050(8) 0.001(7)

loop_
_atom_type_symbol
_atom_type_description
_atom_type_scat_dispersion_real
_atom_type_scat_dispersion_imag
_atom_type_scat_source
C C 0.0033 0.0016 'International Tables Vol C Tables 4.2.6.8 and 6.1.1.4'
H H 0.0000 0.0000 'International Tables Vol C Tables 4.2.6.8 and 6.1.1.4'
N N 0.0061 0.0033 'International Tables Vol C Tables 4.2.6.8 and 6.1.1.4'
O O 0.0106 0.0060 'International Tables Vol C Tables 4.2.6.8 and 6.1.1.4'
P P 0.1023 0.0942 'International Tables Vol C Tables 4.2.6.8 and 6.1.1.4'
Ba Ba -0.3244 2.2819 'International Tables Vol C Tables 4.2.6.8 and 6.1.1.4'

loop_
_geom_angle_atom_site_label_1
_geom_angle_atom_site_label_2
_geom_angle_atom_site_label_3
_geom_angle
_geom_angle_site_symmetry_1
_geom_angle_site_symmetry_3
_geom_angle_publ_flag
O1 Ba1 O6 61.8(3) . . ?
O1 Ba1 N2 105.0(3) . . ?
O6 Ba1 N2 89.1(3) . . ?
O1 Ba1 O5 121.2(4) . . ?
O6 Ba1 O5 60.5(4) . . ?
N2 Ba1 O5 84.4(4) . . ?
O1 Ba1 O2 60.3(3) . . ?
O6 Ba1 O2 120.8(4) . . ?
N2 Ba1 O2 94.5(3) . . ?
O5 Ba1 O2 178.3(4) . . ?
O1 Ba1 O3 118.1(4) . . ?
O6 Ba1 O3 178.7(3) . . ?
N2 Ba1 O3 92.3(4) . . ?
O5 Ba1 O3 119.3(4) . . ?
O2 Ba1 O3 59.4(4) . . ?
O1 Ba1 O4 175.7(4) . . ?
O6 Ba1 O4 122.2(5) . . ?
N2 Ba1 O4 77.1(4) . . ?
O5 Ba1 O4 62.4(5) . . ?
O2 Ba1 O4 116.1(5) . . ?
O3 Ba1 O4 57.9(5) . . ?
O1 Ba1 N4 94.5(3) . . ?
O6 Ba1 N4 103.5(3) . . ?
N2 Ba1 N4 160.2(4) . . ?
O5 Ba1 N4 88.5(4) . . ?
O2 Ba1 N4 92.2(3) . . ?
O3 Ba1 N4 75.1(3) . . ?
O4 Ba1 N4 83.2(4) . . ?
O1 Ba1 N3 80.2(3) . . ?
O6 Ba1 N3 75.6(3) . . ?
N2 Ba1 N3 159.2(3) . . ?
O5 Ba1 N3 75.9(4) . . ?
O2 Ba1 N3 105.3(3) . . ?
O3 Ba1 N3 103.1(3) . . ?
O4 Ba1 N3 99.1(4) . . ?
N4 Ba1 N3 28.0(3) . . ?
O1 Ba1 N1 77.1(3) . . ?
O6 Ba1 N1 77.1(3) . . ?
N2 Ba1 N1 28.0(3) . . ?
O5 Ba1 N1 100.1(3) . . ?
O2 Ba1 N1 79.4(3) . . ?
O3 Ba1 N1 104.3(3) . . ?
O4 Ba1 N1 104.9(3) . . ?
N4 Ba1 N1 170.2(3) . . ?
N3 Ba1 N1 150.4(3) . . ?
C1 P1 C2 84.6(6) . . ?
C4 P2 C3 85.3(7) . . ?
C2 N1 N2 111.5(10) . . ?
C2 N1 Ba1 174.3(8) . . ?
N2 N1 Ba1 73.5(6) . . ?
C1 N2 N1 111.6(10) . . ?
C1 N2 Ba1 169.2(10) . . ?
N1 N2 Ba1 78.5(6) . . ?
C4 N3 N4 111.4(10) . . ?
C4 N3 Ba1 171.6(9) . . ?
N4 N3 Ba1 76.0(7) . . ?
C3 N4 N3 112.2(12) . . ?
C3 N4 Ba1 170.7(10) . . ?
N3 N4 Ba1 76.1(6) . . ?
C16 O1 C5 111.5(14) . . ?
C16 O1 Ba1 114.5(10) . . ?
C5 O1 Ba1 112.8(10) . . ?
C7 O2 C6 113.2(14) . . ?
C7 O2 Ba1 116.5(10) . . ?
C6 O2 Ba1 117.4(10) . . ?
C9 O3 C8 119.5(18) . . ?
C9 O3 Ba1 116.6(14) . . ?
C8 O3 Ba1 116.3(12) . . ?
C10 O4 C11 115.2(18) . . ?
C10 O4 Ba1 118.0(14) . . ?
C11 O4 Ba1 112.0(15) . . ?
C13 O5 C12 118.1(19) . . ?
C13 O5 Ba1 113.6(12) . . ?
C12 O5 Ba1 112.3(13) . . ?
C14 O6 C15 119.8(17) . . ?
C14 O6 Ba1 112.6(11) . . ?
C15 O6 Ba1 109.4(9) . . ?
N2 C1 P1 115.9(10) . . ?
N2 C1 H1A 122.1 . . ?
P1 C1 H1A 122.1 . . ?
N1 C2 P1 116.5(9) . . ?
N1 C2 H2A 121.8 . . ?
P1 C2 H2A 121.8 . . ?
N4 C3 P2 115.4(11) . . ?
N4 C3 H3A 122.3 . . ?
P2 C3 H3A 122.3 . . ?
N3 C4 P2 115.8(11) . . ?
N3 C4 H4A 122.1 . . ?
P2 C4 H4A 122.1 . . ?
O1 C5 C6 109.8(13) . . ?
O1 C5 H5A 109.7 . . ?
C6 C5 H5A 109.7 . . ?
O1 C5 H5B 109.7 . . ?
C6 C5 H5B 109.7 . . ?
H5A C5 H5B 108.2 . . ?
O2 C6 C5 108.9(12) . . ?
O2 C6 H6A 109.9 . . ?
C5 C6 H6A 109.9 . . ?
O2 C6 H6B 109.9 . . ?
C5 C6 H6B 109.9 . . ?
H6A C6 H6B 108.3 . . ?
O2 C7 C8 111.2(16) . . ?
O2 C7 H7A 109.4 . . ?
C8 C7 H7A 109.4 . . ?
O2 C7 H7B 109.4 . . ?
C8 C7 H7B 109.4 . . ?
H7A C7 H7B 108.0 . . ?
O3 C8 C7 114.6(17) . . ?
O3 C8 H8A 108.6 . . ?
C7 C8 H8A 108.6 . . ?
O3 C8 H8B 108.6 . . ?
C7 C8 H8B 108.6 . . ?
H8A C8 H8B 107.6 . . ?
C10 C9 O3 118(2) . . ?
C10 C9 H9A 107.8 . . ?
O3 C9 H9A 107.8 . . ?
C10 C9 H9B 107.8 . . ?
O3 C9 H9B 107.8 . . ?
H9A C9 H9B 107.1 . . ?
O4 C10 C9 116(2) . . ?
O4 C10 H10A 108.3 . . ?
C9 C10 H10A 108.3 . . ?
O4 C10 H10B 108.3 . . ?
C9 C10 H10B 108.3 . . ?
H10A C10 H10B 107.4 . . ?
O4 C11 C12 113(2) . . ?
O4 C11 H11A 108.9 . . ?
C12 C11 H11A 108.9 . . ?
O4 C11 H11B 108.9 . . ?
C12 C11 H11B 108.9 . . ?
H11A C11 H11B 107.7 . . ?
C11 C12 O5 108.4(18) . . ?
C11 C12 H12A 110.0 . . ?
O5 C12 H12A 110.0 . . ?
C11 C12 H12B 110.0 . . ?
O5 C12 H12B 110.0 . . ?
H12A C12 H12B 108.4 . . ?
O5 C13 C14 112(2) . . ?
O5 C13 H13A 109.2 . . ?
C14 C13 H13A 109.2 . . ?
O5 C13 H13B 109.2 . . ?
C14 C13 H13B 109.2 . . ?
H13A C13 H13B 107.9 . . ?
C13 C14 O6 112(2) . . ?
C13 C14 H14A 109.3 . . ?
O6 C14 H14A 109.3 . . ?
C13 C14 H14B 109.3 . . ?
O6 C14 H14B 109.3 . . ?
H14A C14 H14B 108.0 . . ?
C16 C15 O6 111.1(15) . . ?
C16 C15 H15A 109.4 . . ?
O6 C15 H15A 109.4 . . ?
C16 C15 H15B 109.4 . . ?
O6 C15 H15B 109.4 . . ?
H15A C15 H15B 108.0 . . ?
O1 C16 C15 108.8(15) . . ?
O1 C16 H16A 109.9 . . ?
C15 C16 H16A 109.9 . . ?
O1 C16 H16B 109.9 . . ?
C15 C16 H16B 109.9 . . ?
H16A C16 H16B 108.3 . . ?

loop_
_geom_bond_atom_site_label_1
_geom_bond_atom_site_label_2
_geom_bond_distance
_geom_bond_site_symmetry_2
_geom_bond_publ_flag
Ba1 O1 2.761(9) . ?
Ba1 O6 2.767(9) . ?
Ba1 N2 2.768(10) . ?
Ba1 O5 2.772(11) . ?
Ba1 O2 2.778(9) . ?
Ba1 O3 2.790(11) . ?
Ba1 O4 2.796(14) . ?
Ba1 N4 2.805(11) . ?
Ba1 N3 2.806(10) . ?
Ba1 N1 2.830(9) . ?
P1 C1 1.720(15) . ?
P1 C2 1.730(13) . ?
P2 C4 1.714(13) . ?
P2 C3 1.731(17) . ?
N1 C2 1.308(15) . ?
N1 N2 1.355(15) . ?
N2 C1 1.328(16) . ?
N3 C4 1.327(17) . ?
N3 N4 1.355(15) . ?
N4 C3 1.312(17) . ?
O1 C16 1.40(2) . ?
O1 C5 1.43(2) . ?
O2 C7 1.40(2) . ?
O2 C6 1.40(2) . ?
O3 C9 1.37(3) . ?
O3 C8 1.38(2) . ?
O4 C10 1.32(2) . ?
O4 C11 1.37(3) . ?
O5 C13 1.36(3) . ?
O5 C12 1.48(3) . ?
O6 C14 1.43(3) . ?
O6 C15 1.48(2) . ?
C1 H1A 0.9300 . ?
C2 H2A 0.9300 . ?
C3 H3A 0.9300 . ?
C4 H4A 0.9300 . ?
C5 C6 1.47(3) . ?
C5 H5A 0.9700 . ?
C5 H5B 0.9700 . ?
C6 H6A 0.9700 . ?
C6 H6B 0.9700 . ?
C7 C8 1.41(3) . ?
C7 H7A 0.9700 . ?
C7 H7B 0.9700 . ?
C8 H8A 0.9700 . ?
C8 H8B 0.9700 . ?
C9 C10 1.33(3) . ?
C9 H9A 0.9700 . ?
C9 H9B 0.9700 . ?
C10 H10A 0.9700 . ?
C10 H10B 0.9700 . ?
C11 C12 1.48(3) . ?
C11 H11A 0.9700 . ?
C11 H11B 0.9700 . ?
C12 H12A 0.9700 . ?
C12 H12B 0.9700 . ?
C13 C14 1.39(3) . ?
C13 H13A 0.9700 . ?
C13 H13B 0.9700 . ?
C14 H14A 0.9700 . ?
C14 H14B 0.9700 . ?
C15 C16 1.41(3) . ?
C15 H15A 0.9700 . ?
C15 H15B 0.9700 . ?
C16 H16A 0.9700 . ?
C16 H16B 0.9700 . ?
